data_1520655
loop_
_publ_author_name
'Zimmerman, Jake R.'
'Johntony, Olivia'
'Steigerwald, Daniel'
'Criss, Cody'
'Myers, Brian J.'
'Kinder, David H.'

_publ_section_title
;
 The Synthesis of a New Class of Highly Fluorescent Chromones via an
 Inverse-Demand Hetero-Diels-Alder Reaction.
;
_journal_issue 13
_journal_name_full 'Organic letters'
_journal_page_first 3256
_journal_page_last 3259
_journal_paper_doi 10.1021/acs.orglett.5b01417
_journal_volume 17
_journal_year 2015
_chemical_formula_moiety 'C32 H38 O5 Si2'
_chemical_formula_sum 'C32 H38 O5 Si2'
_chemical_formula_weight 558.80
_chemical_name_systematic
;
 ? 
;
_space_group_crystal_system monoclinic
_space_group_IT_number 14
_space_group_name_Hall '-P 2ybc'
_space_group_name_H-M_alt 'P 1 21/c 1'
_symmetry_space_group_name_Hall '-P 2ybc'
_symmetry_space_group_name_H-M 'P 1 21/c 1'
_atom_sites_solution_hydrogens geom
_atom_sites_solution_primary direct
_atom_sites_solution_secondary difmap
_audit_creation_date 2014-11-04
_audit_creation_method
;
Olex2 1.2
(compiled 2014.09.19 svn.r3010 for OlexSys, GUI svn.r4874)
;
_cell_angle_alpha 90.00
_cell_angle_beta 92.2660(10)
_cell_angle_gamma 90.00
_cell_formula_units_Z 4
_cell_length_a 9.2692(7)
_cell_length_b 9.7098(7)
_cell_length_c 34.752(3)
_cell_measurement_reflns_used 9172
_cell_measurement_temperature 173.0
_cell_measurement_theta_max 25.350
_cell_measurement_theta_min 2.178
_cell_volume 3125.3(4)
_computing_cell_refinement 'SAINT v8.27A (Bruker, 2012)'
_computing_data_reduction 'SAINT v8.27A (Bruker, 2012)'
_computing_molecular_graphics 'Olex2 (Dolomanov et al., 2009)'
_computing_publication_material 'Olex2 (Dolomanov et al., 2009)'
_computing_structure_refinement 'XL (Sheldrick, 2008)'
_computing_structure_solution 'ShelXS (Sheldrick, 2008)'
_diffrn_ambient_temperature 173.0
_diffrn_detector_area_resol_mean 8
_diffrn_measured_fraction_theta_full 0.999
_diffrn_measured_fraction_theta_max 0.999
_diffrn_measurement_device_type 'Bruker APEX-II CCD'
_diffrn_measurement_method '\w and \f scans'
_diffrn_radiation_monochromator graphite
_diffrn_radiation_type MoK\a
_diffrn_radiation_wavelength 0.71073
_diffrn_reflns_av_R_equivalents 0.0443
_diffrn_reflns_av_unetI/netI 0.0367
_diffrn_reflns_limit_h_max 11
_diffrn_reflns_limit_h_min -11
_diffrn_reflns_limit_k_max 11
_diffrn_reflns_limit_k_min -11
_diffrn_reflns_limit_l_max 41
_diffrn_reflns_limit_l_min -41
_diffrn_reflns_number 25358
_diffrn_reflns_theta_full 25.37
_diffrn_reflns_theta_max 25.37
_diffrn_reflns_theta_min 2.18
_diffrn_source 'sealed tube'
_exptl_absorpt_coefficient_mu 0.150
_exptl_absorpt_correction_T_max 0.7452
_exptl_absorpt_correction_T_min 0.6772
_exptl_absorpt_correction_type multi-scan
_exptl_absorpt_process_details
;
SADABS-2012/1 (Bruker,2012) was used for absorption correction.
wR2(int) was 0.1508 before and 0.0485 after correction.
The Ratio of minimum to maximum transmission is 0.9087.
The \l/2 correction factor is 0.0015.
;
_exptl_crystal_colour colourless
_exptl_crystal_density_diffrn 1.188
_exptl_crystal_density_method 'not measured'
_exptl_crystal_description plate
_exptl_crystal_F_000 1192
_exptl_crystal_size_max 0.357
_exptl_crystal_size_mid 0.191
_exptl_crystal_size_min 0.106
_refine_diff_density_max 0.337
_refine_diff_density_min -0.293
_refine_diff_density_rms 0.042
_refine_ls_extinction_method none
_refine_ls_goodness_of_fit_ref 1.028
_refine_ls_hydrogen_treatment constr
_refine_ls_matrix_type full
_refine_ls_number_parameters 358
_refine_ls_number_reflns 5727
_refine_ls_number_restraints 0
_refine_ls_restrained_S_all 1.028
_refine_ls_R_factor_all 0.0631
_refine_ls_R_factor_gt 0.0429
_refine_ls_shift/su_max 0.001
_refine_ls_shift/su_mean 0.000
_refine_ls_structure_factor_coef Fsqd
_refine_ls_weighting_details 'calc w=1/[\s^2^(Fo^2^)+(0.0452P)^2^+1.3761P] where P=(Fo^2^+2Fc^2^)/3'
_refine_ls_weighting_scheme calc
_refine_ls_wR_factor_gt 0.0984
_refine_ls_wR_factor_ref 0.1091
_reflns_number_gt 4277
_reflns_number_total 5727
_reflns_threshold_expression >2sigma(I)
_cod_data_source_file ol5b01417_si_002.cif
_cod_data_source_block jz1114a
_cod_depositor_comments 'Adding full bibliography for 1520655--1520656.cif.'
_cod_database_code 1520655
_olex2_refinement_description
;
1. Fixed Uiso
 At 1.2 times of:
  All C(H) groups, All C(H,H) groups
 At 1.5 times of:
  All C(H,H,H) groups
2.a Ternary CH refined with riding coordinates:
 C1(H1), C18(H18)
2.b Secondary CH2 refined with riding coordinates:
 C10(H10A,H10B), C19(H19A,H19B)
2.c Aromatic/amide H refined with riding coordinates:
 C6(H6), C7(H7), C8(H8), C9(H9), C13(H13), C14(H14), C15(H15), C16(H16),
 C17(H17), C22(H22), C23(H23), C24(H24), C25(H25), C26(H26)
2.d Idealised Me refined as rotating group:
 C27(H27A,H27B,H27C), C28(H28A,H28B,H28C), C29(H29A,H29B,H29C), C30(H30A,H30B,
 H30C), C31(H31A,H31B,H31C), C32(H32A,H32B,H32C)
;
_olex2_submission_original_sample_id JZ-28D
_olex2_submission_special_instructions 'No special instructions were received'

loop_
_space_group_symop_id
_space_group_symop_operation_xyz
1 'x, y, z'
2 '-x, y+1/2, -z+1/2'
3 '-x, -y, -z'
4 'x, -y-1/2, z-1/2'

loop_
_atom_site_label
_atom_site_type_symbol
_atom_site_fract_x
_atom_site_fract_y
_atom_site_fract_z
_atom_site_U_iso_or_equiv
_atom_site_adp_type
_atom_site_occupancy
_atom_site_calc_flag
_atom_site_refinement_flags_posn
Si1 Si 0.93001(7) 0.73406(6) 0.293507(17) 0.03718(17) Uani 1 d .
Si2 Si 0.54772(7) 0.81109(6) 0.411125(17) 0.03365(16) Uani 1 d .
O1 O 0.67757(14) 0.28534(13) 0.34165(4) 0.0331(3) Uani 1 d .
O2 O 0.76454(15) 0.68030(14) 0.30336(4) 0.0336(3) Uani 1 d .
O3 O 0.50961(16) 0.22949(16) 0.42021(4) 0.0438(4) Uani 1 d .
O4 O 0.63595(14) 0.66260(13) 0.40988(4) 0.0308(3) Uani 1 d .
O5 O 0.91369(17) 0.80831(15) 0.43437(4) 0.0445(4) Uani 1 d .
C1 C 0.6456(2) 0.39642(19) 0.36777(6) 0.0278(4) Uani 1 d .
H1 H 0.6913 0.3729 0.3935 0.033 Uiso 1 calc R
C2 C 0.70888(19) 0.53202(19) 0.35526(5) 0.0258(4) Uani 1 d .
C3 C 0.7192(2) 0.5559(2) 0.31770(6) 0.0277(4) Uani 1 d .
C4 C 0.6784(2) 0.4492(2) 0.28951(6) 0.0308(5) Uani 1 d .
C5 C 0.6580(2) 0.3154(2) 0.30331(6) 0.0335(5) Uani 1 d .
C6 C 0.6234(2) 0.2083(3) 0.27824(7) 0.0456(6) Uani 1 d .
H6 H 0.6108 0.1177 0.2878 0.055 Uiso 1 calc R
C7 C 0.6074(3) 0.2346(3) 0.23929(8) 0.0543(7) Uani 1 d .
H7 H 0.5827 0.1616 0.2221 0.065 Uiso 1 calc R
C8 C 0.6269(3) 0.3657(3) 0.22502(7) 0.0519(7) Uani 1 d .
H8 H 0.6153 0.3827 0.1982 0.062 Uiso 1 calc R
C9 C 0.6635(2) 0.4726(3) 0.25002(6) 0.0420(6) Uani 1 d .
H9 H 0.6785 0.5625 0.2401 0.050 Uiso 1 calc R
C10 C 0.4826(2) 0.4019(2) 0.37235(6) 0.0302(5) Uani 1 d .
H10A H 0.4572 0.4915 0.3839 0.036 Uiso 1 calc R
H10B H 0.4335 0.3964 0.3466 0.036 Uiso 1 calc R
C11 C 0.4281(2) 0.2870(2) 0.39728(6) 0.0283(4) Uani 1 d .
C12 C 0.2716(2) 0.24802(19) 0.39505(6) 0.0272(4) Uani 1 d .
C13 C 0.2207(2) 0.1594(2) 0.42287(7) 0.0407(5) Uani 1 d .
H13 H 0.2852 0.1241 0.4424 0.049 Uiso 1 calc R
C14 C 0.0761(3) 0.1223(2) 0.42222(8) 0.0514(6) Uani 1 d .
H14 H 0.0420 0.0614 0.4412 0.062 Uiso 1 calc R
C15 C -0.0181(2) 0.1735(2) 0.39413(7) 0.0468(6) Uani 1 d .
H15 H -0.1172 0.1481 0.3938 0.056 Uiso 1 calc R
C16 C 0.0310(2) 0.2610(2) 0.36665(7) 0.0446(6) Uani 1 d .
H16 H -0.0342 0.2962 0.3473 0.054 Uiso 1 calc R
C17 C 0.1756(2) 0.2985(2) 0.36696(6) 0.0358(5) Uani 1 d .
H17 H 0.2088 0.3591 0.3478 0.043 Uiso 1 calc R
C18 C 0.7546(2) 0.6334(2) 0.38612(5) 0.0266(4) Uani 1 d .
H18 H 0.7851 0.7208 0.3736 0.032 Uiso 1 calc R
C19 C 0.8800(2) 0.5795(2) 0.41129(5) 0.0294(4) Uani 1 d .
H19A H 0.8444 0.5052 0.4280 0.035 Uiso 1 calc R
H19B H 0.9528 0.5388 0.3946 0.035 Uiso 1 calc R
C20 C 0.9522(2) 0.6887(2) 0.43645(6) 0.0314(5) Uani 1 d .
C21 C 1.0739(2) 0.6461(2) 0.46322(5) 0.0304(5) Uani 1 d .
C22 C 1.1338(2) 0.7433(2) 0.48856(6) 0.0386(5) Uani 1 d .
H22 H 1.0935 0.8331 0.4893 0.046 Uiso 1 calc R
C23 C 1.2506(3) 0.7109(3) 0.51251(6) 0.0458(6) Uani 1 d .
H23 H 1.2901 0.7778 0.5299 0.055 Uiso 1 calc R
C24 C 1.3103(2) 0.5811(3) 0.51123(6) 0.0472(6) Uani 1 d .
H24 H 1.3923 0.5594 0.5273 0.057 Uiso 1 calc R
C25 C 1.2517(2) 0.4823(3) 0.48668(6) 0.0441(6) Uani 1 d .
H25 H 1.2924 0.3926 0.4862 0.053 Uiso 1 calc R
C26 C 1.1332(2) 0.5143(2) 0.46269(6) 0.0366(5) Uani 1 d .
H26 H 1.0924 0.4462 0.4459 0.044 Uiso 1 calc R
C27 C 0.9598(4) 0.8980(4) 0.31788(13) 0.1244(18) Uani 1 d .
H27A H 0.8892 0.9655 0.3079 0.187 Uiso 1 calc GR
H27B H 1.0576 0.9309 0.3133 0.187 Uiso 1 calc GR
H27C H 0.9486 0.8860 0.3456 0.187 Uiso 1 calc GR
C28 C 1.0628(3) 0.6083(4) 0.31201(12) 0.1081(15) Uani 1 d .
H28A H 1.0706 0.6142 0.3402 0.162 Uiso 1 calc GR
H28B H 1.1569 0.6280 0.3014 0.162 Uiso 1 calc GR
H28C H 1.0318 0.5154 0.3044 0.162 Uiso 1 calc GR
C29 C 0.9422(4) 0.7495(5) 0.24181(9) 0.1263(18) Uani 1 d .
H29A H 0.9347 0.6580 0.2300 0.189 Uiso 1 calc GR
H29B H 1.0351 0.7911 0.2359 0.189 Uiso 1 calc GR
H29C H 0.8635 0.8079 0.2316 0.189 Uiso 1 calc GR
C30 C 0.6144(3) 0.9311(2) 0.37430(7) 0.0473(6) Uani 1 d .
H30A H 0.7144 0.9569 0.3810 0.071 Uiso 1 calc GR
H30B H 0.5539 1.0139 0.3733 0.071 Uiso 1 calc GR
H30C H 0.6100 0.8859 0.3491 0.071 Uiso 1 calc GR
C31 C 0.5710(3) 0.8833(3) 0.46033(7) 0.0541(7) Uani 1 d .
H31A H 0.5320 0.8187 0.4789 0.081 Uiso 1 calc GR
H31B H 0.5193 0.9712 0.4616 0.081 Uiso 1 calc GR
H31C H 0.6739 0.8984 0.4665 0.081 Uiso 1 calc GR
C32 C 0.3552(2) 0.7708(3) 0.39968(8) 0.0525(7) Uani 1 d .
H32A H 0.3450 0.7343 0.3734 0.079 Uiso 1 calc GR
H32B H 0.2974 0.8548 0.4017 0.079 Uiso 1 calc GR
H32C H 0.3216 0.7020 0.4179 0.079 Uiso 1 calc GR

loop_
_atom_site_aniso_label
_atom_site_aniso_U_11
_atom_site_aniso_U_22
_atom_site_aniso_U_33
_atom_site_aniso_U_23
_atom_site_aniso_U_13
_atom_site_aniso_U_12
Si1 0.0455(4) 0.0325(3) 0.0343(3) 0.0026(3) 0.0114(3) -0.0046(3)
Si2 0.0394(3) 0.0294(3) 0.0325(3) -0.0021(2) 0.0060(2) 0.0029(3)
O1 0.0298(8) 0.0262(7) 0.0431(9) -0.0060(6) -0.0003(6) -0.0007(6)
O2 0.0386(8) 0.0308(8) 0.0318(8) 0.0037(6) 0.0044(6) 0.0003(6)
O3 0.0355(9) 0.0491(10) 0.0461(9) 0.0143(8) -0.0085(7) -0.0050(7)
O4 0.0320(8) 0.0275(8) 0.0335(8) 0.0005(6) 0.0095(6) -0.0008(6)
O5 0.0504(10) 0.0292(9) 0.0525(10) -0.0032(7) -0.0124(8) -0.0040(7)
C1 0.0243(10) 0.0260(10) 0.0330(11) -0.0025(8) -0.0021(8) -0.0020(8)
C2 0.0211(10) 0.0245(10) 0.0317(11) -0.0014(8) 0.0016(8) -0.0004(8)
C3 0.0213(10) 0.0287(11) 0.0330(11) 0.0005(9) 0.0005(8) 0.0014(8)
C4 0.0220(10) 0.0366(12) 0.0335(11) -0.0091(9) -0.0019(8) 0.0028(9)
C5 0.0187(10) 0.0376(12) 0.0440(13) -0.0118(10) -0.0004(9) 0.0007(9)
C6 0.0341(13) 0.0430(14) 0.0601(16) -0.0212(12) 0.0055(11) -0.0074(10)
C7 0.0400(14) 0.0676(19) 0.0556(17) -0.0337(14) 0.0037(12) -0.0109(13)
C8 0.0400(14) 0.079(2) 0.0358(13) -0.0194(13) -0.0034(10) -0.0017(13)
C9 0.0332(12) 0.0552(15) 0.0373(13) -0.0072(11) -0.0024(10) 0.0032(11)
C10 0.0263(11) 0.0265(11) 0.0379(11) 0.0014(9) 0.0005(8) -0.0009(8)
C11 0.0286(11) 0.0261(11) 0.0302(11) -0.0048(9) 0.0001(9) -0.0010(9)
C12 0.0268(10) 0.0228(10) 0.0322(11) -0.0050(8) 0.0038(8) -0.0028(8)
C13 0.0386(13) 0.0327(12) 0.0510(14) 0.0065(10) 0.0046(10) -0.0010(10)
C14 0.0444(15) 0.0378(13) 0.0730(18) 0.0099(12) 0.0167(13) -0.0100(11)
C15 0.0295(12) 0.0414(14) 0.0697(17) -0.0100(12) 0.0065(12) -0.0109(10)
C16 0.0284(12) 0.0544(15) 0.0506(14) -0.0059(12) -0.0033(10) -0.0029(11)
C17 0.0287(11) 0.0416(13) 0.0372(12) 0.0001(10) 0.0012(9) -0.0037(9)
C18 0.0281(11) 0.0247(10) 0.0272(10) -0.0013(8) 0.0051(8) -0.0033(8)
C19 0.0291(11) 0.0292(11) 0.0298(11) -0.0020(9) 0.0011(8) -0.0026(9)
C20 0.0327(11) 0.0318(12) 0.0299(11) 0.0004(9) 0.0038(9) -0.0068(9)
C21 0.0301(11) 0.0355(12) 0.0259(10) 0.0018(9) 0.0046(8) -0.0066(9)
C22 0.0424(13) 0.0406(13) 0.0328(12) -0.0031(10) 0.0001(10) -0.0077(10)
C23 0.0461(14) 0.0561(16) 0.0345(12) -0.0019(11) -0.0052(10) -0.0123(12)
C24 0.0375(13) 0.0680(18) 0.0354(13) 0.0052(12) -0.0067(10) -0.0049(12)
C25 0.0421(14) 0.0486(14) 0.0412(13) 0.0050(11) -0.0005(10) 0.0052(11)
C26 0.0359(12) 0.0415(13) 0.0325(12) -0.0016(10) 0.0007(9) -0.0044(10)
C27 0.105(3) 0.076(2) 0.199(4) -0.067(3) 0.093(3) -0.057(2)
C28 0.0386(17) 0.111(3) 0.176(4) 0.082(3) 0.024(2) 0.0053(17)
C29 0.094(3) 0.241(5) 0.0447(19) 0.027(2) 0.0137(18) -0.065(3)
C30 0.0604(16) 0.0323(12) 0.0497(14) 0.0040(11) 0.0084(12) 0.0058(11)
C31 0.0741(19) 0.0465(15) 0.0423(14) -0.0107(12) 0.0091(12) 0.0114(13)
C32 0.0405(14) 0.0483(15) 0.0690(18) -0.0026(13) 0.0079(12) 0.0096(11)

loop_
_atom_type_symbol
_atom_type_description
_atom_type_scat_dispersion_real
_atom_type_scat_dispersion_imag
_atom_type_scat_source
C C 0.0033 0.0016 'International Tables Vol C Tables 4.2.6.8 and 6.1.1.4'
H H 0.0000 0.0000 'International Tables Vol C Tables 4.2.6.8 and 6.1.1.4'
O O 0.0106 0.0060 'International Tables Vol C Tables 4.2.6.8 and 6.1.1.4'
Si Si 0.0817 0.0704 'International Tables Vol C Tables 4.2.6.8 and 6.1.1.4'

loop_
_geom_angle_atom_site_label_1
_geom_angle_atom_site_label_2
_geom_angle_atom_site_label_3
_geom_angle
O2 Si1 C27 107.57(12)
O2 Si1 C28 109.24(11)
O2 Si1 C29 108.88(13)
C27 Si1 C28 109.4(2)
C29 Si1 C27 112.0(2)
C29 Si1 C28 109.6(2)
O4 Si2 C30 110.50(9)
O4 Si2 C31 108.27(10)
O4 Si2 C32 106.39(10)
C31 Si2 C30 111.67(12)
C31 Si2 C32 110.71(12)
C32 Si2 C30 109.17(12)
C5 O1 C1 115.38(15)
C3 O2 Si1 130.11(12)
C18 O4 Si2 125.35(12)
O1 C1 H1 107.5
O1 C1 C2 112.15(16)
O1 C1 C10 108.62(15)
C2 C1 H1 107.5
C2 C1 C10 113.32(16)
C10 C1 H1 107.5
C3 C2 C1 118.49(17)
C3 C2 C18 123.71(17)
C18 C2 C1 117.79(16)
O2 C3 C4 116.87(17)
C2 C3 O2 122.78(17)
C2 C3 C4 120.33(18)
C5 C4 C3 117.49(18)
C9 C4 C3 123.8(2)
C9 C4 C5 118.66(19)
O1 C5 C4 121.14(17)
O1 C5 C6 118.0(2)
C6 C5 C4 120.8(2)
C5 C6 H6 120.3
C7 C6 C5 119.4(2)
C7 C6 H6 120.3
C6 C7 H7 119.6
C6 C7 C8 120.8(2)
C8 C7 H7 119.6
C7 C8 H8 120.1
C7 C8 C9 119.8(2)
C9 C8 H8 120.1
C4 C9 H9 119.8
C8 C9 C4 120.5(2)
C8 C9 H9 119.8
C1 C10 H10A 109.0
C1 C10 H10B 109.0
H10A C10 H10B 107.8
C11 C10 C1 112.85(16)
C11 C10 H10A 109.0
C11 C10 H10B 109.0
O3 C11 C10 120.19(18)
O3 C11 C12 119.64(18)
C12 C11 C10 120.11(17)
C13 C12 C11 118.33(18)
C17 C12 C11 122.76(18)
C17 C12 C13 118.90(19)
C12 C13 H13 119.9
C14 C13 C12 120.2(2)
C14 C13 H13 119.9
C13 C14 H14 119.9
C15 C14 C13 120.2(2)
C15 C14 H14 119.9
C14 C15 H15 120.0
C16 C15 C14 120.0(2)
C16 C15 H15 120.0
C15 C16 H16 119.8
C15 C16 C17 120.3(2)
C17 C16 H16 119.8
C12 C17 C16 120.4(2)
C12 C17 H17 119.8
C16 C17 H17 119.8
O4 C18 C2 109.87(15)
O4 C18 H18 108.7
O4 C18 C19 108.91(15)
C2 C18 H18 108.7
C2 C18 C19 111.88(16)
C19 C18 H18 108.7
C18 C19 H19A 108.8
C18 C19 H19B 108.8
H19A C19 H19B 107.7
C20 C19 C18 113.70(17)
C20 C19 H19A 108.8
C20 C19 H19B 108.8
O5 C20 C19 120.83(18)
O5 C20 C21 120.98(18)
C21 C20 C19 118.17(18)
C22 C21 C20 118.64(19)
C22 C21 C26 118.94(19)
C26 C21 C20 122.37(18)
C21 C22 H22 119.6
C23 C22 C21 120.8(2)
C23 C22 H22 119.6
C22 C23 H23 120.1
C22 C23 C24 119.8(2)
C24 C23 H23 120.1
C23 C24 H24 119.8
C23 C24 C25 120.5(2)
C25 C24 H24 119.8
C24 C25 H25 120.0
C24 C25 C26 119.9(2)
C26 C25 H25 120.0
C21 C26 H26 120.0
C25 C26 C21 120.0(2)
C25 C26 H26 120.0
Si1 C27 H27A 109.5
Si1 C27 H27B 109.5
Si1 C27 H27C 109.5
H27A C27 H27B 109.5
H27A C27 H27C 109.5
H27B C27 H27C 109.5
Si1 C28 H28A 109.5
Si1 C28 H28B 109.5
Si1 C28 H28C 109.5
H28A C28 H28B 109.5
H28A C28 H28C 109.5
H28B C28 H28C 109.5
Si1 C29 H29A 109.5
Si1 C29 H29B 109.5
Si1 C29 H29C 109.5
H29A C29 H29B 109.5
H29A C29 H29C 109.5
H29B C29 H29C 109.5
Si2 C30 H30A 109.5
Si2 C30 H30B 109.5
Si2 C30 H30C 109.5
H30A C30 H30B 109.5
H30A C30 H30C 109.5
H30B C30 H30C 109.5
Si2 C31 H31A 109.5
Si2 C31 H31B 109.5
Si2 C31 H31C 109.5
H31A C31 H31B 109.5
H31A C31 H31C 109.5
H31B C31 H31C 109.5
Si2 C32 H32A 109.5
Si2 C32 H32B 109.5
Si2 C32 H32C 109.5
H32A C32 H32B 109.5
H32A C32 H32C 109.5
H32B C32 H32C 109.5

loop_
_geom_bond_atom_site_label_1
_geom_bond_atom_site_label_2
_geom_bond_distance
Si1 O2 1.6684(15)
Si1 C27 1.819(3)
Si1 C28 1.832(3)
Si1 C29 1.811(3)
Si2 O4 1.6590(14)
Si2 C30 1.855(2)
Si2 C31 1.853(2)
Si2 C32 1.854(2)
O1 C1 1.448(2)
O1 C5 1.369(3)
O2 C3 1.379(2)
O3 C11 1.212(2)
O4 C18 1.430(2)
O5 C20 1.217(2)
C1 H1 1.0000
C1 C2 1.512(3)
C1 C10 1.527(3)
C2 C3 1.333(3)
C2 C18 1.504(3)
C3 C4 1.465(3)
C4 C5 1.400(3)
C4 C9 1.393(3)
C5 C6 1.386(3)
C6 H6 0.9500
C6 C7 1.380(4)
C7 H7 0.9500
C7 C8 1.381(4)
C8 H8 0.9500
C8 C9 1.387(3)
C9 H9 0.9500
C10 H10A 0.9900
C10 H10B 0.9900
C10 C11 1.512(3)
C11 C12 1.499(3)
C12 C13 1.391(3)
C12 C17 1.384(3)
C13 H13 0.9500
C13 C14 1.387(3)
C14 H14 0.9500
C14 C15 1.377(3)
C15 H15 0.9500
C15 C16 1.369(3)
C16 H16 0.9500
C16 C17 1.389(3)
C17 H17 0.9500
C18 H18 1.0000
C18 C19 1.520(3)
C19 H19A 0.9900
C19 H19B 0.9900
C19 C20 1.513(3)
C20 C21 1.492(3)
C21 C22 1.392(3)
C21 C26 1.393(3)
C22 H22 0.9500
C22 C23 1.376(3)
C23 H23 0.9500
C23 C24 1.378(3)
C24 H24 0.9500
C24 C25 1.381(3)
C25 H25 0.9500
C25 C26 1.388(3)
C26 H26 0.9500
C27 H27A 0.9800
C27 H27B 0.9800
C27 H27C 0.9800
C28 H28A 0.9800
C28 H28B 0.9800
C28 H28C 0.9800
C29 H29A 0.9800
C29 H29B 0.9800
C29 H29C 0.9800
C30 H30A 0.9800
C30 H30B 0.9800
C30 H30C 0.9800
C31 H31A 0.9800
C31 H31B 0.9800
C31 H31C 0.9800
C32 H32A 0.9800
C32 H32B 0.9800
C32 H32C 0.9800

loop_
_geom_torsion_atom_site_label_1
_geom_torsion_atom_site_label_2
_geom_torsion_atom_site_label_3
_geom_torsion_atom_site_label_4
_geom_torsion
Si1 O2 C3 C2 90.8(2)
Si1 O2 C3 C4 -90.7(2)
Si2 O4 C18 C2 -110.23(16)
Si2 O4 C18 C19 126.91(15)
O1 C1 C2 C3 32.2(2)
O1 C1 C2 C18 -148.66(16)
O1 C1 C10 C11 74.5(2)
O1 C5 C6 C7 -178.00(19)
O2 C3 C4 C5 168.42(17)
O2 C3 C4 C9 -9.4(3)
O3 C11 C12 C13 8.2(3)
O3 C11 C12 C17 -172.9(2)
O4 C18 C19 C20 -71.8(2)
O5 C20 C21 C22 6.2(3)
O5 C20 C21 C26 -171.3(2)
C1 O1 C5 C4 30.8(2)
C1 O1 C5 C6 -151.90(18)
C1 C2 C3 O2 174.73(16)
C1 C2 C3 C4 -3.8(3)
C1 C2 C18 O4 -55.8(2)
C1 C2 C18 C19 65.3(2)
C1 C10 C11 O3 22.4(3)
C1 C10 C11 C12 -160.47(17)
C2 C1 C10 C11 -160.15(16)
C2 C3 C4 C5 -13.0(3)
C2 C3 C4 C9 169.16(19)
C2 C18 C19 C20 166.53(16)
C3 C2 C18 O4 123.26(19)
C3 C2 C18 C19 -115.6(2)
C3 C4 C5 O1 -0.9(3)
C3 C4 C5 C6 -178.13(18)
C3 C4 C9 C8 178.87(19)
C4 C5 C6 C7 -0.7(3)
C5 O1 C1 C2 -45.2(2)
C5 O1 C1 C10 80.83(19)
C5 C4 C9 C8 1.0(3)
C5 C6 C7 C8 0.6(4)
C6 C7 C8 C9 0.2(4)
C7 C8 C9 C4 -1.1(3)
C9 C4 C5 O1 177.08(17)
C9 C4 C5 C6 -0.2(3)
C10 C1 C2 C3 -91.2(2)
C10 C1 C2 C18 87.9(2)
C10 C11 C12 C13 -168.96(18)
C10 C11 C12 C17 9.9(3)
C11 C12 C13 C14 179.0(2)
C11 C12 C17 C16 -178.78(19)
C12 C13 C14 C15 -0.3(4)
C13 C12 C17 C16 0.0(3)
C13 C14 C15 C16 0.2(4)
C14 C15 C16 C17 0.0(4)
C15 C16 C17 C12 -0.1(3)
C17 C12 C13 C14 0.1(3)
C18 C2 C3 O2 -4.3(3)
C18 C2 C3 C4 177.19(17)
C18 C19 C20 O5 -3.1(3)
C18 C19 C20 C21 178.19(16)
C19 C20 C21 C22 -175.16(18)
C19 C20 C21 C26 7.4(3)
C20 C21 C22 C23 -176.86(19)
C20 C21 C26 C25 176.30(19)
C21 C22 C23 C24 0.6(3)
C22 C21 C26 C25 -1.1(3)
C22 C23 C24 C25 -1.4(4)
C23 C24 C25 C26 1.0(3)
C24 C25 C26 C21 0.3(3)
C26 C21 C22 C23 0.7(3)
C27 Si1 O2 C3 -127.8(2)
C28 Si1 O2 C3 -9.1(2)
C29 Si1 O2 C3 110.6(2)
C30 Si2 O4 C18 4.66(18)
C31 Si2 O4 C18 -117.93(16)
C32 Si2 O4 C18 123.04(16)
